data_2218263
loop_
_publ_author_name
'Lo, Kong Mun'
'Ng, Seik Weng'

_publ_section_title <i>catena</i>-Poly[[cyclohexyldiphenyltin(IV)]-\m-hydroxido-\k^2^<i>O</i>:<i>O</i>]
_journal_coeditor_code TK2257
_journal_issue 5
_journal_name_full 'Acta Crystallographica Section E'
_journal_page_first m724
_journal_page_last m725
_journal_paper_doi 10.1107/S1600536808011100
_journal_volume 64
_journal_year 2008
_chemical_formula_iupac '[Sn (C6 H5)2 (C6 H11) (O H)]'
_chemical_formula_moiety 'C18 H22 O Sn'
_chemical_formula_sum 'C18 H22 O Sn'
_chemical_formula_weight 373.05
_chemical_name_systematic
;
<i>catena</i>-Poly[[cyclohexyldiphenyltin(IV)]-\m-hydroxido-
\k^2^<i>O</i>:<i>O</i>]
;
_space_group_IT_number 36
_symmetry_cell_setting orthorhombic
_symmetry_space_group_name_Hall 'C 2c -2'
_symmetry_space_group_name_H-M 'C m c 21'
_atom_sites_solution_hydrogens geom
_atom_sites_solution_primary direct
_atom_sites_solution_secondary difmap
_audit_creation_method SHELXL-97
_cell_angle_alpha 90
_cell_angle_beta 90
_cell_angle_gamma 90
_cell_formula_units_Z 4
_cell_length_a 18.3830(2)
_cell_length_b 10.28010(10)
_cell_length_c 8.17620(10)
_cell_measurement_reflns_used 8850
_cell_measurement_temperature 100(2)
_cell_measurement_theta_max 28.3
_cell_measurement_theta_min 2.2
_cell_volume 1545.13(3)
_computing_cell_refinement 'SAINT (Bruker, 2007)'
_computing_data_collection 'APEX2 (Bruker, 2007)'
_computing_data_reduction 'SAINT (Bruker, 2007)'
_computing_molecular_graphics 'X-SEED (Barbour, 2001)'
_computing_publication_material 'publCIF (Westrip, 2008)'
_computing_structure_refinement 'SHELXL97 (Sheldrick, 2008)'
_computing_structure_solution 'SHELXS97 (Sheldrick, 2008)'
_diffrn_ambient_temperature 100(2)
_diffrn_measured_fraction_theta_full 1.000
_diffrn_measured_fraction_theta_max 1.000
_diffrn_measurement_device_type 'Bruker SMART APEXII'
_diffrn_measurement_method \w
_diffrn_radiation_monochromator graphite
_diffrn_radiation_source 'fine-focus sealed tube'
_diffrn_radiation_type MoK\a
_diffrn_radiation_wavelength 0.71073
_diffrn_reflns_av_R_equivalents 0.024
_diffrn_reflns_av_sigmaI/netI 0.018
_diffrn_reflns_limit_h_max 23
_diffrn_reflns_limit_h_min -23
_diffrn_reflns_limit_k_max 13
_diffrn_reflns_limit_k_min -13
_diffrn_reflns_limit_l_max 10
_diffrn_reflns_limit_l_min -9
_diffrn_reflns_number 9651
_diffrn_reflns_theta_full 27.5
_diffrn_reflns_theta_max 27.5
_diffrn_reflns_theta_min 2.2
_diffrn_standards_decay_% 0
_diffrn_standards_interval_count 0
_diffrn_standards_interval_time 0
_diffrn_standards_number 0
_exptl_absorpt_coefficient_mu 1.647
_exptl_absorpt_correction_T_max 0.880
_exptl_absorpt_correction_T_min 0.771
_exptl_absorpt_correction_type multi-scan
_exptl_absorpt_process_details '(SADABS; Sheldrick, 1996)'
_exptl_crystal_colour Colorless
_exptl_crystal_density_diffrn 1.604
_exptl_crystal_density_method 'not measured'
_exptl_crystal_description Prism
_exptl_crystal_F_000 752
_exptl_crystal_size_max 0.22
_exptl_crystal_size_mid 0.09
_exptl_crystal_size_min 0.08
_refine_diff_density_max 0.57
_refine_diff_density_min -0.31
_refine_ls_abs_structure_details 'Flack (1983), 650 Friedel pairs'
_refine_ls_abs_structure_Flack 0.02(4)
_refine_ls_extinction_method none
_refine_ls_goodness_of_fit_ref 1.28
_refine_ls_hydrogen_treatment constr
_refine_ls_matrix_type full
_refine_ls_number_parameters 97
_refine_ls_number_reflns 1711
_refine_ls_number_restraints 1
_refine_ls_restrained_S_all 1.28
_refine_ls_R_factor_all 0.020
_refine_ls_R_factor_gt 0.017
_refine_ls_shift/su_max 0.001
_refine_ls_shift/su_mean 0.000
_refine_ls_structure_factor_coef Fsqd
_refine_ls_weighting_details 'calc w=1/[\s^2^(Fo^2^)+(0.0421P)^2^+0.0692P] where P=(Fo^2^+2Fc^2^)/3'
_refine_ls_weighting_scheme calc
_refine_ls_wR_factor_gt 0.050
_refine_ls_wR_factor_ref 0.071
_reflns_number_gt 1637
_reflns_number_total 1711
_reflns_threshold_expression I>2\s(I)
_cod_data_source_file tk2257.cif
_cod_data_source_block I
_cod_depositor_comments
;
The following automatic conversions were performed:
'_symmetry_cell_setting' value 'Orthorhombic' changed to 'orthorhombic'
according to '/home/saulius/struct/CIF-dictionaries/cif_core.dic'
dictionary named 'cif_core.dic' version 2.4.1 from 2010-06-29.

Automatic conversion script
Id: cif_fix_enum 1527 2010-12-29 10:47:43Z saulius 

The following automatic conversions were performed:

'_symmetry_cell_setting' value 'Orthorhombic' changed to
'orthorhombic' according to
/home/saulius/struct/CIF-dictionaries/cif_core.dic dictionary named
'cif_core.dic' version 2.4.1 from 2010-06-29.

Automatic conversion script
Id: cif_fix_values 1715 2011-07-08 13:25:40Z adriana 
;
_cod_database_code 2218263
_cod_database_fobs_code 2218263

loop_
_symmetry_equiv_pos_as_xyz
'x, y, z'
'-x, -y, z+1/2'
'-x, y, z'
'x, -y, z+1/2'
'x+1/2, y+1/2, z'
'-x+1/2, -y+1/2, z+1/2'
'-x+1/2, y+1/2, z'
'x+1/2, -y+1/2, z+1/2'

loop_
_atom_site_type_symbol
_atom_site_label
_atom_site_fract_x
_atom_site_fract_y
_atom_site_fract_z
_atom_site_U_iso_or_equiv
_atom_site_adp_type
_atom_site_calc_flag
_atom_site_refinement_flags
_atom_site_occupancy
Sn Sn1 0.5000 0.494121(18) 0.50000(18) 0.01298(10) Uani d S 1
O O1 0.5000 0.5850(3) 0.2563(4) 0.0165(6) Uani d S 1
H H1O 0.5000 0.6666 0.2598 0.025 Uiso calc SR 1
C C1 0.5000 0.2980(4) 0.4053(6) 0.0189(9) Uani d S 1
H H1 0.5000 0.3071 0.2836 0.023 Uiso calc SR 1
C C2 0.43184(16) 0.2226(3) 0.4465(5) 0.0234(7) Uani d . 1
H H2A 0.3888 0.2721 0.4084 0.028 Uiso calc R 1
H H2B 0.4281 0.2132 0.5667 0.028 Uiso calc R 1
C C3 0.4313(2) 0.0883(3) 0.3681(5) 0.0260(8) Uani d . 1
H H3A 0.3885 0.0392 0.4078 0.031 Uiso calc R 1
H H3B 0.4268 0.0977 0.2480 0.031 Uiso calc R 1
C C4 0.5000 0.0125(4) 0.4074(8) 0.0248(13) Uani d S 1
H H4A 0.5000 -0.0102 0.5251 0.030 Uiso calc SR 1
H H4B 0.5000 -0.0696 0.3442 0.030 Uiso calc SR 1
C C5 0.60222(16) 0.5831(3) 0.5558(4) 0.0170(6) Uani d . 1
C C6 0.62261(15) 0.7060(2) 0.5004(5) 0.0227(6) Uani d . 1
H H6 0.5897 0.7548 0.4352 0.027 Uiso calc R 1
C C7 0.69028(19) 0.7587(3) 0.5387(4) 0.0296(8) Uani d . 1
H H7 0.7023 0.8441 0.5036 0.036 Uiso calc R 1
C C8 0.74004(18) 0.6867(4) 0.6280(5) 0.0308(8) Uani d . 1
H H8 0.7867 0.7216 0.6514 0.037 Uiso calc R 1
C C9 0.72163(17) 0.5644(4) 0.6826(5) 0.0256(7) Uani d . 1
H H9 0.7553 0.5149 0.7449 0.031 Uiso calc R 1
C C10 0.6529(3) 0.5133(3) 0.6458(7) 0.0247(9) Uani d . 1
H H10 0.6407 0.4287 0.6836 0.030 Uiso calc R 1

loop_
_atom_site_aniso_label
_atom_site_aniso_U_11
_atom_site_aniso_U_22
_atom_site_aniso_U_33
_atom_site_aniso_U_12
_atom_site_aniso_U_13
_atom_site_aniso_U_23
Sn1 0.01281(14) 0.01401(14) 0.01211(16) 0.000 0.000 0.0003(2)
O1 0.0227(14) 0.0168(15) 0.0101(15) 0.000 0.000 -0.0008(11)
C1 0.022(2) 0.0167(19) 0.018(2) 0.000 0.000 0.0005(17)
C2 0.0200(15) 0.0215(14) 0.0288(19) -0.0023(11) 0.0003(13) -0.0006(12)
C3 0.0306(19) 0.0193(15) 0.028(2) -0.0044(13) 0.0033(14) 0.0001(14)
C4 0.038(4) 0.019(2) 0.017(3) 0.000 0.000 -0.0032(17)
C5 0.0168(13) 0.0194(13) 0.0147(15) -0.0006(12) 0.0029(11) -0.0018(11)
C6 0.0268(14) 0.0242(12) 0.0171(16) -0.0042(10) -0.0025(17) 0.001(2)
C7 0.0366(18) 0.0302(16) 0.022(2) -0.0150(14) 0.0004(14) 0.0036(13)
C8 0.0213(16) 0.043(2) 0.028(2) -0.0107(14) -0.0009(15) -0.0088(16)
C9 0.0174(15) 0.0343(19) 0.0250(18) 0.0007(13) -0.0047(13) -0.0072(15)
C10 0.023(2) 0.0195(17) 0.032(3) -0.0007(11) -0.0051(18) -0.0014(14)

loop_
_atom_type_symbol
_atom_type_description
_atom_type_scat_dispersion_real
_atom_type_scat_dispersion_imag
_atom_type_scat_source
C C 0.0033 0.0016 'International Tables Vol C Tables 4.2.6.8 and 6.1.1.4'
H H 0.0000 0.0000 'International Tables Vol C Tables 4.2.6.8 and 6.1.1.4'
O O 0.0106 0.0060 'International Tables Vol C Tables 4.2.6.8 and 6.1.1.4'
Sn Sn -0.6537 1.4246 'International Tables Vol C Tables 4.2.6.8 and 6.1.1.4'

loop_
_geom_angle_atom_site_label_1
_geom_angle_atom_site_label_2
_geom_angle_atom_site_label_3
_geom_angle_site_symmetry_1
_geom_angle_site_symmetry_3
_geom_angle
_geom_angle_publ_flag
C1 Sn1 C5 . . 118.40(10) yes
C1 Sn1 O1 . . 94.1(2) yes
C1 Sn1 O1 . 2_665 89.8(2) yes
C5 Sn1 C5 . 3_655 122.9(2) yes
C5 Sn1 O1 . . 90.70(10) yes
C5 Sn1 O1 . 2_665 87.50(10) yes
C5 Sn1 C1 3_655 . 118.40(10) ?
C5 Sn1 O1 3_655 . 90.70(10) ?
C5 Sn1 O1 3_655 2_665 87.50(10) ?
O1 Sn1 O1 . 2_665 176.10(10) yes
Sn1 O1 Sn1 . 2_664 133.7(2) yes
C2 C1 C2 . 3_655 112.0(3) ?
C2 C1 Sn1 . . 113.5(2) ?
C2 C1 Sn1 3_655 . 113.5(2) ?
C1 C2 C3 . . 112.1(3) ?
C4 C3 C2 . . 111.8(3) ?
C3 C4 C3 3_655 . 112.5(4) ?
C10 C5 C6 . . 117.4(3) ?
C10 C5 Sn1 . . 118.8(2) ?
C6 C5 Sn1 . . 123.7(2) ?
C7 C6 C5 . . 121.3(3) ?
C8 C7 C6 . . 120.0(3) ?
C9 C8 C7 . . 119.8(3) ?
C8 C9 C10 . . 119.6(4) ?
C5 C10 C9 . . 121.7(3) ?
Sn1 O1 H1O . . 113.2 ?
Sn1 O1 H1O 2_664 . 113.2 ?
C2 C1 H1 . . 105.6 ?
Sn1 C1 H1 . . 105.6 ?
C1 C2 H2A . . 109.2 ?
C3 C2 H2A . . 109.2 ?
C1 C2 H2B . . 109.2 ?
C3 C2 H2B . . 109.2 ?
H2A C2 H2B . . 107.9 ?
C4 C3 H3A . . 109.3 ?
C2 C3 H3A . . 109.3 ?
C4 C3 H3B . . 109.3 ?
C2 C3 H3B . . 109.3 ?
H3A C3 H3B . . 107.9 ?
C3 C4 H4A 3_655 . 109.1 ?
C3 C4 H4A . . 109.1 ?
C3 C4 H4B 3_655 . 109.1 ?
C3 C4 H4B . . 109.1 ?
H4A C4 H4B . . 107.8 ?
C7 C6 H6 . . 119.3 ?
C5 C6 H6 . . 119.3 ?
C8 C7 H7 . . 120.0 ?
C6 C7 H7 . . 120.0 ?
C9 C8 H8 . . 120.1 ?
C7 C8 H8 . . 120.1 ?
C8 C9 H9 . . 120.2 ?
C10 C9 H9 . . 120.2 ?
C5 C10 H10 . . 119.1 ?
C9 C10 H10 . . 119.1 ?

loop_
_geom_bond_atom_site_label_1
_geom_bond_atom_site_label_2
_geom_bond_site_symmetry_2
_geom_bond_distance
_geom_bond_publ_flag
Sn1 O1 . 2.201(4) yes
Sn1 C1 . 2.159(4) yes
Sn1 C5 . 2.139(3) yes
Sn1 C5 3_655 2.139(3) ?
Sn1 O1 2_665 2.248(4) ?
O1 Sn1 2_664 2.248(4) ?
C1 C2 . 1.511(4) ?
C1 C2 3_655 1.511(4) ?
C2 C3 . 1.522(4) ?
C3 C4 . 1.518(4) ?
C4 C3 3_655 1.518(4) ?
C5 C10 . 1.388(6) ?
C5 C6 . 1.394(4) ?
C6 C7 . 1.393(4) ?
C7 C8 . 1.385(5) ?
C8 C9 . 1.377(5) ?
C9 C10 . 1.400(5) ?
O1 H1O . 0.8400 ?
C1 H1 . 1.0000 ?
C2 H2A . 0.9900 ?
C2 H2B . 0.9900 ?
C3 H3A . 0.9900 ?
C3 H3B . 0.9900 ?
C4 H4A . 0.9900 ?
C4 H4B . 0.9900 ?
C6 H6 . 0.9500 ?
C7 H7 . 0.9500 ?
C8 H8 . 0.9500 ?
C9 H9 . 0.9500 ?
C10 H10 . 0.9500 ?

loop_
_geom_torsion_atom_site_label_1
_geom_torsion_atom_site_label_2
_geom_torsion_atom_site_label_3
_geom_torsion_atom_site_label_4
_geom_torsion_site_symmetry_1
_geom_torsion_site_symmetry_4
_geom_torsion
C5 Sn1 O1 Sn1 . 2_664 118.53(8)
C5 Sn1 O1 Sn1 3_655 2_664 -118.53(8)
C1 Sn1 O1 Sn1 . 2_664 0.0
C5 Sn1 C1 C2 . . 151.7(2)
C5 Sn1 C1 C2 3_655 . -22.3(3)
O1 Sn1 C1 C2 . . -115.3(3)
O1 Sn1 C1 C2 2_665 . 64.7(3)
C5 Sn1 C1 C2 . 3_655 22.3(3)
C5 Sn1 C1 C2 3_655 3_655 -151.7(2)
O1 Sn1 C1 C2 . 3_655 115.3(3)
O1 Sn1 C1 C2 2_665 3_655 -64.7(3)
C2 C1 C2 C3 3_655 . -53.8(5)
Sn1 C1 C2 C3 . . 176.0(3)
C1 C2 C3 C4 . . 52.9(5)
C2 C3 C4 C3 . 3_655 -52.3(6)
C5 Sn1 C5 C10 3_655 . 126.3(3)
C1 Sn1 C5 C10 . . -47.4(4)
O1 Sn1 C5 C10 . . -142.4(3)
O1 Sn1 C5 C10 2_665 . 41.0(3)
C5 Sn1 C5 C6 3_655 . -56.7(4)
C1 Sn1 C5 C6 . . 129.6(3)
O1 Sn1 C5 C6 . . 34.5(3)
O1 Sn1 C5 C6 2_665 . -142.0(3)
C10 C5 C6 C7 . . -2.2(5)
Sn1 C5 C6 C7 . . -179.2(3)
C5 C6 C7 C8 . . 2.6(5)
C6 C7 C8 C9 . . -1.8(6)
C7 C8 C9 C10 . . 0.7(6)
C6 C5 C10 C9 . . 1.0(6)
Sn1 C5 C10 C9 . . 178.2(3)
C8 C9 C10 C5 . . -0.3(7)
